data_4318296
loop_
_publ_author_name
'Jean-S\'ebastien M. Lehn'
'David M. Hoffman'

_publ_section_title
;
 Synthesis and Structures of Zirconium Amide-Iodide Complexes
;
_journal_name_full 'Inorganic Chemistry'
_journal_page_first 4063
_journal_page_last 4067
_journal_paper_doi 10.1021/ic025630b
_journal_volume 41
_journal_year 2002
_chemical_formula_sum 'C8 H20 I6 N2 Zr2'
_chemical_formula_weight 1088.10
_chemical_name_systematic
; 
 ? 
;
_space_group_IT_number 2
_symmetry_cell_setting triclinic
_symmetry_space_group_name_Hall '-P 1'
_symmetry_space_group_name_H-M 'P -1'
_atom_sites_solution_hydrogens geom
_atom_sites_solution_primary direct
_atom_sites_solution_secondary difmap
_audit_creation_method SHELXL-97
_cell_angle_alpha 90.323(2)
_cell_angle_beta 106.820(2)
_cell_angle_gamma 108.206(2)
_cell_formula_units_Z 1
_cell_length_a 7.1219(8)
_cell_length_b 7.6193(8)
_cell_length_c 11.7175(12)
_cell_measurement_reflns_used 2364
_cell_measurement_temperature 223(2)
_cell_measurement_theta_max 23.28
_cell_measurement_theta_min 2.83
_cell_volume 574.93(11)
_computing_cell_refinement 'Siemens SAINT software (Siemens, 1996)'
_computing_data_collection 'Siemens SMART software (Siemens, 1996)'
_computing_data_reduction 'Siemens SAINT software (Siemens, 1996)'
_computing_structure_refinement 'SHELXL-97 (Sheldrick, 1997)'
_computing_structure_solution 'SHELXS-97 (Sheldrick, 1990)'
_diffrn_ambient_temperature 223(2)
_diffrn_detector_area_resol_mean 1K
_diffrn_measured_fraction_theta_full 0.989
_diffrn_measured_fraction_theta_max 0.989
_diffrn_measurement_device_type 'Siemens SMART CCD'
_diffrn_measurement_method CCD
_diffrn_radiation_monochromator graphite
_diffrn_radiation_source 'fine-focus sealed tube'
_diffrn_radiation_type MoK\a
_diffrn_radiation_wavelength 0.71073
_diffrn_reflns_av_R_equivalents 0.0340
_diffrn_reflns_av_sigmaI/netI 0.0313
_diffrn_reflns_limit_h_max 7
_diffrn_reflns_limit_h_min -7
_diffrn_reflns_limit_k_max 8
_diffrn_reflns_limit_k_min -8
_diffrn_reflns_limit_l_max 13
_diffrn_reflns_limit_l_min 0
_diffrn_reflns_number 2609
_diffrn_reflns_theta_full 23.28
_diffrn_reflns_theta_max 23.28
_diffrn_reflns_theta_min 2.83
_diffrn_standards_decay_% 0.0
_exptl_absorpt_coefficient_mu 8.951
_exptl_absorpt_correction_T_max 1.000
_exptl_absorpt_correction_T_min 0.3849
_exptl_absorpt_correction_type empirical
_exptl_crystal_colour Orange
_exptl_crystal_density_diffrn 3.143
_exptl_crystal_density_method 'not measured'
_exptl_crystal_description 'Thin plate'
_exptl_crystal_F_000 480
_exptl_crystal_size_max 0.30
_exptl_crystal_size_mid 0.18
_exptl_crystal_size_min 0.06
_refine_diff_density_max 1.242
_refine_diff_density_min -0.818
_refine_diff_density_rms 0.182
_refine_ls_extinction_coef 0.0040(5)
_refine_ls_extinction_expression Fc^*^=kFc[1+0.001xFc^2^\l^3^/sin(2\q)]^-1/4^
_refine_ls_extinction_method SHELXL
_refine_ls_goodness_of_fit_ref 1.126
_refine_ls_hydrogen_treatment mixed
_refine_ls_matrix_type full
_refine_ls_number_parameters 83
_refine_ls_number_reflns 1640
_refine_ls_number_restraints 0
_refine_ls_restrained_S_all 1.126
_refine_ls_R_factor_all 0.0293
_refine_ls_R_factor_gt 0.0273
_refine_ls_shift/su_max 0.010
_refine_ls_shift/su_mean 0.003
_refine_ls_structure_factor_coef Fsqd
_refine_ls_weighting_details 'calc w=1/[\s^2^(Fo^2^)+(0.0382P)^2^+2.8208P] where P=(Fo^2^+2Fc^2^)/3'
_refine_ls_weighting_scheme calc
_refine_ls_wR_factor_gt 0.0743
_refine_ls_wR_factor_ref 0.0765
_reflns_number_gt 1554
_reflns_number_total 1641
_reflns_threshold_expression >4sigma(I)
_cod_data_source_file ic025630b_s1_3.cif
_cod_data_source_block k417[Zr(NEt2)I3]2
_cod_depositor_comments
;
The following automatic conversions were performed:

'_symmetry_cell_setting' value 'Triclinic' changed to 'triclinic'
according to the built-in table from CIF Core dictionary named
'cif_core.dic' version 2.4.1 from
2010-06-29.

'_exptl_absorpt_correction_type' value 'Empirical'
changed to 'empirical' according to the built-in table from CIF Core
dictionary named 'cif_core.dic' version 2.4.1 from 2010-06-29.

Automatic conversion script
Id: cif_fix_values 1646 2011-03-28 12:23:43Z adriana 
;
_cod_database_code 4318296

loop_
_symmetry_equiv_pos_as_xyz
'x, y, z'
'-x, -y, -z'

loop_
_atom_site_label
_atom_site_type_symbol
_atom_site_fract_x
_atom_site_fract_y
_atom_site_fract_z
_atom_site_U_iso_or_equiv
_atom_site_adp_type
_atom_site_occupancy
_atom_site_symmetry_multiplicity
_atom_site_calc_flag
_atom_site_refinement_flags
_atom_site_disorder_assembly
_atom_site_disorder_group
Zr Zr 0.67918(9) 0.47361(8) 0.37411(6) 0.0215(2) Uani 1 1 d . . .
I1 I 0.46300(6) 0.71892(6) 0.42845(4) 0.02686(19) Uani 1 1 d . . .
I2 I 0.95110(6) 0.25876(6) 0.40912(4) 0.02781(19) Uani 1 1 d . . .
I3 I 0.85543(7) 0.72651(7) 0.23416(4) 0.0346(2) Uani 1 1 d . . .
N1 N 0.4459(9) 0.3241(9) 0.2377(5) 0.0329(14) Uani 1 1 d . . .
C1 C 0.3878(13) 0.1275(12) 0.2371(7) 0.046(2) Uani 1 1 d . . .
H1A H 0.2403 0.0790 0.2312 0.055 Uiso 1 1 calc R . .
H1B H 0.4662 0.0989 0.3141 0.055 Uiso 1 1 calc R . .
C2 C 0.4218(16) 0.0248(14) 0.1371(9) 0.060(3) Uani 1 1 d . . .
H2A H 0.3805 -0.1072 0.1455 0.091 Uiso 1 1 calc R . .
H2B H 0.5676 0.0701 0.1420 0.091 Uiso 1 1 calc R . .
H2C H 0.3392 0.0460 0.0601 0.091 Uiso 1 1 calc R . .
C3 C 0.3274(13) 0.3871(12) 0.1288(7) 0.047(2) Uani 1 1 d . . .
H3A H 0.3635 0.3505 0.0597 0.056 Uiso 1 1 calc R . .
H3B H 0.3705 0.5231 0.1385 0.056 Uiso 1 1 calc R . .
C4 C 0.0964(13) 0.3106(15) 0.1023(8) 0.052(2) Uani 1 1 d . . .
H4A H 0.0298 0.3584 0.0308 0.077 Uiso 1 1 calc R . .
H4B H 0.0586 0.3479 0.1695 0.077 Uiso 1 1 calc R . .
H4C H 0.0513 0.1761 0.0896 0.077 Uiso 1 1 calc R . .

loop_
_atom_site_aniso_label
_atom_site_aniso_U_11
_atom_site_aniso_U_22
_atom_site_aniso_U_33
_atom_site_aniso_U_23
_atom_site_aniso_U_13
_atom_site_aniso_U_12
Zr 0.0196(4) 0.0241(4) 0.0202(4) 0.0023(3) 0.0059(3) 0.0065(3)
I1 0.0291(3) 0.0275(3) 0.0319(3) 0.0109(2) 0.0154(2) 0.0144(2)
I2 0.0245(3) 0.0286(3) 0.0290(3) -0.0033(2) 0.0051(2) 0.0099(2)
I3 0.0361(3) 0.0355(3) 0.0312(3) 0.0093(2) 0.0151(2) 0.0059(2)
N1 0.022(3) 0.039(4) 0.031(3) 0.006(3) 0.005(3) 0.003(3)
C1 0.043(5) 0.052(5) 0.035(4) 0.002(4) 0.002(4) 0.012(4)
C2 0.065(6) 0.051(6) 0.052(6) -0.020(4) -0.006(5) 0.023(5)
C3 0.052(5) 0.047(5) 0.033(4) 0.009(4) 0.006(4) 0.011(4)
C4 0.040(5) 0.080(6) 0.040(5) 0.018(4) 0.008(4) 0.031(4)

loop_
_atom_type_symbol
_atom_type_description
_atom_type_scat_dispersion_real
_atom_type_scat_dispersion_imag
_atom_type_scat_source
C C 0.0033 0.0016 'International Tables Vol C Tables 4.2.6.8 and 6.1.1.4'
H H 0.0000 0.0000 'International Tables Vol C Tables 4.2.6.8 and 6.1.1.4'
N N 0.0061 0.0033 'International Tables Vol C Tables 4.2.6.8 and 6.1.1.4'
Zr Zr -2.9673 0.5597 'International Tables Vol C Tables 4.2.6.8 and 6.1.1.4'
I I -0.4742 1.8119 'International Tables Vol C Tables 4.2.6.8 and 6.1.1.4'

loop_
_geom_angle_atom_site_label_1
_geom_angle_atom_site_label_2
_geom_angle_atom_site_label_3
_geom_angle
_geom_angle_site_symmetry_1
_geom_angle_site_symmetry_3
_geom_angle_publ_flag
N1 Zr I3 94.35(17) . . ?
N1 Zr I2 101.19(19) . . ?
I3 Zr I2 98.51(2) . . ?
N1 Zr I1 95.47(18) . . ?
I3 Zr I1 90.93(2) . . ?
I2 Zr I1 160.10(3) . . ?
N1 Zr I1 97.99(17) . 2_666 ?
I3 Zr I1 165.84(3) . 2_666 ?
I2 Zr I1 85.92(2) . 2_666 ?
I1 Zr I1 81.02(2) . 2_666 ?
N1 Zr I2 176.04(19) . 2_766 ?
I3 Zr I2 83.52(2) . 2_766 ?
I2 Zr I2 82.45(2) . 2_766 ?
I1 Zr I2 81.25(2) . 2_766 ?
I1 Zr I2 83.74(2) 2_666 2_766 ?
Zr I1 Zr 98.98(2) . 2_666 ?
Zr I2 Zr 97.55(2) . 2_766 ?
C1 N1 C3 113.9(6) . . ?
C1 N1 Zr 117.0(5) . . ?
C3 N1 Zr 128.9(5) . . ?
N1 C1 C2 115.8(8) . . ?
N1 C3 C4 114.1(7) . . ?

loop_
_geom_bond_atom_site_label_1
_geom_bond_atom_site_label_2
_geom_bond_distance
_geom_bond_site_symmetry_2
_geom_bond_publ_flag
Zr N1 1.967(6) . ?
Zr I3 2.7736(7) . ?
Zr I2 2.8507(8) . ?
Zr I1 2.9363(7) . ?
Zr I1 2.9993(8) 2_666 ?
Zr I2 3.2029(8) 2_766 ?
I1 Zr 2.9993(8) 2_666 ?
I2 Zr 3.2029(8) 2_766 ?
N1 C1 1.424(11) . ?
N1 C3 1.486(10) . ?
C1 C2 1.522(12) . ?
C3 C4 1.499(12) . ?

loop_
_geom_torsion_atom_site_label_1
_geom_torsion_atom_site_label_2
_geom_torsion_atom_site_label_3
_geom_torsion_atom_site_label_4
_geom_torsion
_geom_torsion_site_symmetry_1
_geom_torsion_site_symmetry_2
_geom_torsion_site_symmetry_3
_geom_torsion_site_symmetry_4
_geom_torsion_publ_flag
N1 Zr I1 Zr 97.25(17) . . . 2_666 ?
I3 Zr I1 Zr -168.29(3) . . . 2_666 ?
I2 Zr I1 Zr -49.62(7) . . . 2_666 ?
I1 Zr I1 Zr 0.0 2_666 . . 2_666 ?
I2 Zr I1 Zr -84.99(2) 2_766 . . 2_666 ?
N1 Zr I2 Zr 178.44(18) . . . 2_766 ?
I3 Zr I2 Zr 82.25(2) . . . 2_766 ?
I1 Zr I2 Zr -35.25(7) . . . 2_766 ?
I1 Zr I2 Zr -84.22(2) 2_666 . . 2_766 ?
I2 Zr I2 Zr 0.0 2_766 . . 2_766 ?
I3 Zr N1 C1 138.5(5) . . . . ?
I2 Zr N1 C1 39.0(6) . . . . ?
I1 Zr N1 C1 -130.1(5) . . . . ?
I1 Zr N1 C1 -48.4(5) 2_666 . . . ?
I2 Zr N1 C1 -164(2) 2_766 . . . ?
I3 Zr N1 C3 -36.9(7) . . . . ?
I2 Zr N1 C3 -136.5(6) . . . . ?
I1 Zr N1 C3 54.4(6) . . . . ?
I1 Zr N1 C3 136.1(6) 2_666 . . . ?
I2 Zr N1 C3 20(3) 2_766 . . . ?
C3 N1 C1 C2 62.0(9) . . . . ?
Zr N1 C1 C2 -114.1(7) . . . . ?
C1 N1 C3 C4 55.0(10) . . . . ?
Zr N1 C3 C4 -129.4(7) . . . . ?
